data_1567774
loop_
_publ_author_name
'Sharma, Mahendra K.'
'Chabbra, Sonia'
'W\"olper, Christoph'
'Weinert, Hanns Micha'
'Reijerse, Edward'
'Schnegg, Alexander'
'Schulz, Stephan'

_publ_section_title
;
 Modulating the Frontier Orbitals of L(X)Ga-Substituted Diphosphenes
 [L(X)GaP]2 (X = Cl, Br) and their Facile Oxidation to Radical Cations
;
_journal_name_full 'Chemical Science'
_journal_paper_doi 10.1039/D2SC04207J
_journal_year 2022
_chemical_formula_sum 'C89 H94 B Br2 F20 Ga2 N6 P2'
_chemical_formula_weight 1999.71
_space_group_crystal_system monoclinic
_space_group_IT_number 14
_space_group_name_Hall '-P 2ybc'
_space_group_name_H-M_alt 'P 1 21/c 1'
_atom_sites_solution_hydrogens geom
_atom_sites_solution_primary direct
_atom_sites_solution_secondary difmap
_audit_creation_method SHELXL-2017/1
_audit_update_record
;
2022-07-05 deposited with the CCDC.	2022-10-12 downloaded from the CCDC.
;
_cell_angle_alpha 90
_cell_angle_beta 99.720(5)
_cell_angle_gamma 90
_cell_formula_units_Z 4
_cell_length_a 21.557(2)
_cell_length_b 20.432(2)
_cell_length_c 20.684(2)
_cell_measurement_reflns_used 9278
_cell_measurement_temperature 100(2)
_cell_measurement_theta_max 80.66
_cell_measurement_theta_min 3.00
_cell_volume 8979.5(15)
_computing_cell_refinement 'Bruker APEX3(v2017.3-0)'
_computing_data_collection 'Bruker APEX3(v2017.3-0)'
_computing_data_reduction 'Bruker APEX3(v2017.3-0)'
_computing_molecular_graphics 'ORTEP/PLATON (Spek)'
_computing_publication_material 'BRUKER AXS SHELXTL (c) 2008 / Vers. 2008/4'
_computing_structure_refinement 'SHELXL-2017/1 (Sheldrick, 2017)'
_computing_structure_solution 'Bruker APEX3(v2017.3-0)'
_diffrn_ambient_temperature 100(2)
_diffrn_detector_area_resol_mean 7.3910
_diffrn_measured_fraction_theta_full 1.000
_diffrn_measured_fraction_theta_max 0.993
_diffrn_measurement_device_type 'Bruker D8 Venture (Photon II detector)'
_diffrn_measurement_method 'Data collection strategy APEX 3/Queen'
_diffrn_radiation_monochromator 'multilayer mirror'
_diffrn_radiation_type CuK\a
_diffrn_radiation_wavelength 1.54178
_diffrn_reflns_av_R_equivalents 0.0949
_diffrn_reflns_av_unetI/netI 0.0237
_diffrn_reflns_Laue_measured_fraction_full 1.000
_diffrn_reflns_Laue_measured_fraction_max 0.993
_diffrn_reflns_limit_h_max 27
_diffrn_reflns_limit_h_min -27
_diffrn_reflns_limit_k_max 25
_diffrn_reflns_limit_k_min -26
_diffrn_reflns_limit_l_max 26
_diffrn_reflns_limit_l_min -26
_diffrn_reflns_number 405733
_diffrn_reflns_point_group_measured_fraction_full 1.000
_diffrn_reflns_point_group_measured_fraction_max 0.993
_diffrn_reflns_theta_full 67.679
_diffrn_reflns_theta_max 81.277
_diffrn_reflns_theta_min 2.079
_diffrn_source 'micro-focus sealed tube'
_diffrn_source_type 'INCOATEC I\mS 3.0'
_exptl_absorpt_coefficient_mu 2.888
_exptl_absorpt_correction_T_max 0.75
_exptl_absorpt_correction_T_min 0.66
_exptl_absorpt_correction_type multi-scan
_exptl_absorpt_process_details
; 
 SADABS
 R.H. Blessing, Acta Cryst. (1995) A51 33-38 
;
_exptl_crystal_colour orange
_exptl_crystal_density_diffrn 1.479
_exptl_crystal_description block
_exptl_crystal_F_000 4068
_exptl_crystal_size_max 0.130
_exptl_crystal_size_mid 0.112
_exptl_crystal_size_min 0.096
_refine_diff_density_max 0.430
_refine_diff_density_min -0.708
_refine_diff_density_rms 0.054
_refine_ls_extinction_method none
_refine_ls_goodness_of_fit_ref 1.011
_refine_ls_hydrogen_treatment constr
_refine_ls_matrix_type full
_refine_ls_number_parameters 1178
_refine_ls_number_reflns 19684
_refine_ls_number_restraints 39
_refine_ls_restrained_S_all 1.013
_refine_ls_R_factor_all 0.0369
_refine_ls_R_factor_gt 0.0281
_refine_ls_shift/su_max 0.001
_refine_ls_shift/su_mean 0.000
_refine_ls_structure_factor_coef Fsqd
_refine_ls_weighting_details 'w=1/[\s^2^(Fo^2^)+(0.0307P)^2^+6.3518P] where P=(Fo^2^+2Fc^2^)/3'
_refine_ls_weighting_scheme calc
_refine_ls_wR_factor_gt 0.0665
_refine_ls_wR_factor_ref 0.0706
_reflns_Friedel_coverage 0.000
_reflns_number_gt 16685
_reflns_number_total 19684
_reflns_threshold_expression 'I > 2\s(I)'
_cod_data_source_file d2sc04207j2.cif
_cod_data_source_block mks_056m
_cod_depositor_comments
;
The following automatic conversions were performed:

data item '_atom_sites_solution_secondary' value 'diffmap' was
changed to 'difmap'.

Automatic conversion script
Id: cif_fix_values 7556 2019-12-06 15:28:31Z antanas 
;
_cod_original_cell_volume 8979.6(16)
_cod_original_sg_symbol_H-M 'P 21/c'
_cod_database_code 1567774
_shelx_shelxl_version_number 2017/1
_shelx_space_group_comment
;
The symmetry employed for this shelxl refinement is uniquely defined
by the following loop, which should always be used as a source of
symmetry information in preference to the above space-group names.
They are only intended as comments.
;
_shelx_estimated_absorpt_t_min 0.705
_shelx_estimated_absorpt_t_max 0.769

loop_
_space_group_symop_operation_xyz
'x, y, z'
'-x, y+1/2, -z+1/2'
'-x, -y, -z'
'x, -y-1/2, z-1/2'

loop_
_atom_site_label
_atom_site_type_symbol
_atom_site_fract_x
_atom_site_fract_y
_atom_site_fract_z
_atom_site_U_iso_or_equiv
_atom_site_adp_type
_atom_site_occupancy
_atom_site_site_symmetry_order
_atom_site_calc_flag
_atom_site_refinement_flags_posn
_atom_site_refinement_flags_adp
_atom_site_refinement_flags_occupancy
_atom_site_disorder_assembly
_atom_site_disorder_group
Br1 Br 0.44180(2) 0.44026(2) 0.42288(2) 0.02075(6) Uani 0.9428(10) 1 d . . P A 1
Br2 Br 0.12293(2) 0.35576(2) 0.27377(2) 0.02434(7) Uani 0.9428(10) 1 d . . P A 1
Ga1 Ga 0.39957(3) 0.43862(3) 0.31046(2) 0.01400(8) Uani 0.9428(10) 1 d . . P A 1
Ga2 Ga 0.13358(2) 0.46948(2) 0.26769(2) 0.01544(8) Uani 0.9428(10) 1 d . . P A 1
P1 P 0.29005(2) 0.41986(2) 0.28835(2) 0.01639(10) Uani 0.9428(10) 1 d . . P A 1
P2 P 0.23657(2) 0.50748(2) 0.26760(2) 0.02009(11) Uani 0.9428(10) 1 d . . P A 1
Ga1' Ga 0.3916(6) 0.4405(6) 0.2886(5) 0.031(2) Uani 0.0572(10) 1 d . . P A 2
Br1' Br 0.4152(4) 0.4398(3) 0.4027(3) 0.0383(13) Uani 0.0572(10) 1 d . . P A 2
P1' P 0.2865(5) 0.4568(6) 0.2327(5) 0.041(3) Uani 0.0572(10) 1 d . . P A 2
Ga2' Ga 0.1297(6) 0.4546(5) 0.2762(6) 0.038(3) Uani 0.0572(10) 1 d . U P A 2
Br2' Br 0.0940(5) 0.3392(5) 0.2813(5) 0.104(3) Uani 0.0572(10) 1 d . U P A 2
P2' P 0.2372(5) 0.4727(5) 0.3111(5) 0.037(2) Uani 0.0572(10) 1 d . . P A 2
N1 N 0.44517(7) 0.36860(7) 0.27562(7) 0.0178(3) Uani 1 1 d . . . . .
N2 N 0.43469(6) 0.51066(7) 0.26819(7) 0.0173(3) Uani 1 1 d . . . . .
N3 N 0.08380(7) 0.50377(7) 0.33085(7) 0.0190(3) Uani 1 1 d . . . . .
N4 N 0.07688(7) 0.49567(7) 0.18932(7) 0.0186(3) Uani 1 1 d . . . . .
N5 N 0.28085(7) 0.41041(8) 0.42602(7) 0.0228(3) Uani 1 1 d . . . . .
N6 N 0.26929(7) 0.31887(8) 0.37348(8) 0.0252(3) Uani 1 1 d . . . . .
C1 C 0.50208(8) 0.38140(8) 0.26104(8) 0.0181(3) Uani 1 1 d . . . . .
C2 C 0.52527(8) 0.44446(9) 0.25650(8) 0.0199(3) Uani 1 1 d . . . . .
H2 H 0.568766 0.447489 0.253967 0.024 Uiso 1 1 calc R U . . .
C3 C 0.49305(8) 0.50406(8) 0.25515(8) 0.0187(3) Uani 1 1 d . . . . .
C4 C 0.54364(9) 0.32547(9) 0.24754(10) 0.0258(4) Uani 1 1 d . . . . .
H4A H 0.522202 0.299943 0.210246 0.039 Uiso 1 1 calc R U . . .
H4B H 0.552509 0.297307 0.286360 0.039 Uiso 1 1 calc R U . . .
H4C H 0.583234 0.342783 0.237251 0.039 Uiso 1 1 calc R U . . .
C5 C 0.52798(8) 0.56364(9) 0.23795(10) 0.0242(4) Uani 1 1 d . . . . .
H5A H 0.559214 0.550593 0.211050 0.036 Uiso 1 1 calc R U . . .
H5B H 0.549298 0.584583 0.278263 0.036 Uiso 1 1 calc R U . . .
H5C H 0.498160 0.594526 0.213318 0.036 Uiso 1 1 calc R U . . .
C6 C 0.41833(8) 0.30404(8) 0.26443(9) 0.0205(3) Uani 1 1 d . . . . .
C7 C 0.42846(8) 0.25615(9) 0.31404(10) 0.0232(4) Uani 1 1 d . . . . .
C8 C 0.39838(9) 0.19596(9) 0.30091(11) 0.0300(4) Uani 1 1 d . . . . .
H8 H 0.403993 0.162849 0.333625 0.036 Uiso 1 1 calc R U . . .
C9 C 0.36047(10) 0.18347(10) 0.24105(12) 0.0352(5) Uani 1 1 d . . . . .
H9 H 0.339690 0.142497 0.233445 0.042 Uiso 1 1 calc R U . . .
C10 C 0.35293(10) 0.23057(10) 0.19257(11) 0.0337(5) Uani 1 1 d . . . . .
H10 H 0.327625 0.221139 0.151418 0.040 Uiso 1 1 calc R U . . .
C11 C 0.38159(9) 0.29160(9) 0.20264(10) 0.0254(4) Uani 1 1 d . . . . .
C12 C 0.47066(9) 0.26639(9) 0.37970(9) 0.0261(4) Uani 1 1 d . . . . .
H12 H 0.489787 0.310994 0.379906 0.031 Uiso 1 1 calc R U . . .
C13 C 0.52412(11) 0.21580(11) 0.39122(12) 0.0378(5) Uani 1 1 d . . . . .
H13A H 0.506465 0.172180 0.395818 0.057 Uiso 1 1 calc R U . . .
H13B H 0.553339 0.226922 0.431334 0.057 Uiso 1 1 calc R U . . .
H13C H 0.546664 0.216025 0.353849 0.057 Uiso 1 1 calc R U . . .
C14 C 0.43304(11) 0.26247(11) 0.43649(11) 0.0355(5) Uani 1 1 d . . . . .
H14A H 0.399762 0.295687 0.430322 0.053 Uiso 1 1 calc R U . . .
H14B H 0.461260 0.270312 0.478115 0.053 Uiso 1 1 calc R U . . .
H14C H 0.414114 0.218922 0.437204 0.053 Uiso 1 1 calc R U . . .
C15 C 0.37409(9) 0.34111(10) 0.14666(10) 0.0297(4) Uani 1 1 d . . . . .
H15 H 0.393439 0.383199 0.164681 0.036 Uiso 1 1 calc R U . . .
C16 C 0.40888(11) 0.31913(12) 0.09167(11) 0.0407(5) Uani 1 1 d . . . . .
H16A H 0.391036 0.277705 0.073211 0.061 Uiso 1 1 calc R U . . .
H16B H 0.453611 0.313070 0.109397 0.061 Uiso 1 1 calc R U . . .
H16C H 0.404239 0.352553 0.057203 0.061 Uiso 1 1 calc R U . . .
C17 C 0.30509(11) 0.35458(13) 0.11908(12) 0.0425(6) Uani 1 1 d . . . . .
H17A H 0.302310 0.383438 0.080853 0.064 Uiso 1 1 calc R U . . .
H17B H 0.285029 0.375740 0.152733 0.064 Uiso 1 1 calc R U . . .
H17C H 0.283617 0.313203 0.105922 0.064 Uiso 1 1 calc R U . . .
C18 C 0.40240(8) 0.57299(8) 0.25654(9) 0.0189(3) Uani 1 1 d . . . . .
C19 C 0.41068(8) 0.62126(8) 0.30567(9) 0.0213(3) Uani 1 1 d . . . . .
C20 C 0.37778(9) 0.67996(9) 0.29279(10) 0.0266(4) Uani 1 1 d . . . . .
H20 H 0.381580 0.712916 0.325622 0.032 Uiso 1 1 calc R U . . .
C21 C 0.33982(9) 0.69078(9) 0.23307(11) 0.0301(4) Uani 1 1 d . . . . .
H21 H 0.318289 0.731293 0.224926 0.036 Uiso 1 1 calc R U . . .
C22 C 0.33292(9) 0.64315(10) 0.18506(10) 0.0287(4) Uani 1 1 d . . . . .
H22 H 0.306904 0.651514 0.144055 0.034 Uiso 1 1 calc R U . . .
C23 C 0.36346(8) 0.58294(9) 0.19568(9) 0.0226(3) Uani 1 1 d . . . . .
C24 C 0.45381(9) 0.61282(9) 0.37125(9) 0.0231(4) Uani 1 1 d . . . . .
H24 H 0.474037 0.568727 0.371932 0.028 Uiso 1 1 calc R U . . .
C25 C 0.50589(10) 0.66484(10) 0.38109(11) 0.0317(4) Uani 1 1 d . . . . .
H25A H 0.527231 0.665366 0.342844 0.048 Uiso 1 1 calc R U . . .
H25B H 0.536374 0.654454 0.420490 0.048 Uiso 1 1 calc R U . . .
H25C H 0.487318 0.707915 0.386205 0.048 Uiso 1 1 calc R U . . .
C26 C 0.41688(10) 0.61654(10) 0.42866(10) 0.0308(4) Uani 1 1 d . . . . .
H26A H 0.398663 0.660332 0.430251 0.046 Uiso 1 1 calc R U . . .
H26B H 0.445359 0.607767 0.469918 0.046 Uiso 1 1 calc R U . . .
H26C H 0.383107 0.583872 0.422363 0.046 Uiso 1 1 calc R U . . .
C27 C 0.35409(9) 0.53029(10) 0.14282(9) 0.0272(4) Uani 1 1 d . . . . .
H27 H 0.354406 0.487093 0.165612 0.033 Uiso 1 1 calc R U . . .
C28 C 0.40738(11) 0.52896(13) 0.10243(11) 0.0395(5) Uani 1 1 d . . . . .
H28A H 0.399231 0.494423 0.069201 0.059 Uiso 1 1 calc R U . . .
H28B H 0.447389 0.520244 0.131417 0.059 Uiso 1 1 calc R U . . .
H28C H 0.409650 0.571363 0.080804 0.059 Uiso 1 1 calc R U . . .
C29 C 0.29094(10) 0.53595(12) 0.09666(11) 0.0380(5) Uani 1 1 d . . . . .
H29A H 0.291198 0.574879 0.069034 0.057 Uiso 1 1 calc R U . . .
H29B H 0.256976 0.539687 0.122526 0.057 Uiso 1 1 calc R U . . .
H29C H 0.284186 0.496900 0.068847 0.057 Uiso 1 1 calc R U . . .
C30 C 0.02205(8) 0.51249(8) 0.31274(8) 0.0198(3) Uani 1 1 d . . . . .
C31 C -0.00986(8) 0.50538(8) 0.24825(8) 0.0197(3) Uani 1 1 d . . . . .
H31 H -0.054411 0.502730 0.243273 0.024 Uiso 1 1 calc R U . . .
C32 C 0.01511(8) 0.50166(8) 0.19041(8) 0.0187(3) Uani 1 1 d . . . . .
C33 C -0.01810(9) 0.53337(11) 0.36238(9) 0.0279(4) Uani 1 1 d . . . . .
H33A H -0.042987 0.571860 0.345940 0.042 Uiso 1 1 calc R U . . .
H33B H 0.009065 0.544239 0.403910 0.042 Uiso 1 1 calc R U . . .
H33C H -0.046415 0.497527 0.369470 0.042 Uiso 1 1 calc R U . . .
C34 C -0.03007(8) 0.50608(10) 0.12658(9) 0.0253(4) Uani 1 1 d . . . . .
H34A H -0.022092 0.546440 0.103720 0.038 Uiso 1 1 calc R U . . .
H34B H -0.073349 0.506430 0.135344 0.038 Uiso 1 1 calc R U . . .
H34C H -0.024194 0.468262 0.099105 0.038 Uiso 1 1 calc R U . . .
C35 C 0.11167(8) 0.51479(9) 0.39866(8) 0.0204(3) Uani 1 1 d . . . . .
C36 C 0.10403(8) 0.46818(9) 0.44663(9) 0.0225(3) Uani 1 1 d . . . . .
C37 C 0.12930(9) 0.48295(10) 0.51210(9) 0.0265(4) Uani 1 1 d . . . . .
H37 H 0.125171 0.452095 0.545475 0.032 Uiso 1 1 calc R U . . .
C38 C 0.16007(9) 0.54144(10) 0.52902(9) 0.0292(4) Uani 1 1 d . . . . .
H38 H 0.175856 0.550978 0.573722 0.035 Uiso 1 1 calc R U . . .
C39 C 0.16780(9) 0.58610(10) 0.48061(10) 0.0282(4) Uani 1 1 d . . . . .
H39 H 0.189443 0.625928 0.492647 0.034 Uiso 1 1 calc R U . . .
C40 C 0.14454(8) 0.57393(9) 0.41457(9) 0.0234(4) Uani 1 1 d . . . . .
C41 C 0.06840(9) 0.40409(10) 0.43128(9) 0.0250(4) Uani 1 1 d . . . . .
H41 H 0.050418 0.403728 0.383437 0.030 Uiso 1 1 calc R U . . .
C42 C 0.01382(10) 0.39598(12) 0.46987(11) 0.0377(5) Uani 1 1 d . . . . .
H42A H -0.012133 0.435629 0.465182 0.057 Uiso 1 1 calc R U . . .
H42B H 0.030794 0.388792 0.516338 0.057 Uiso 1 1 calc R U . . .
H42C H -0.011984 0.358335 0.452687 0.057 Uiso 1 1 calc R U . . .
C43 C 0.11210(10) 0.34518(10) 0.44564(11) 0.0340(4) Uani 1 1 d . . . . .
H43A H 0.088214 0.304861 0.433894 0.051 Uiso 1 1 calc R U . . .
H43B H 0.130022 0.344343 0.492443 0.051 Uiso 1 1 calc R U . . .
H43C H 0.146122 0.348499 0.419807 0.051 Uiso 1 1 calc R U . . .
C44 C 0.15225(9) 0.62396(9) 0.36199(10) 0.0268(4) Uani 1 1 d . . . . .
H44 H 0.155763 0.599213 0.321058 0.032 Uiso 1 1 calc R U . . .
C45 C 0.09413(11) 0.66775(10) 0.34678(11) 0.0360(5) Uani 1 1 d . . . . .
H45A H 0.100186 0.699707 0.313071 0.054 Uiso 1 1 calc R U . . .
H45B H 0.087830 0.690811 0.386711 0.054 Uiso 1 1 calc R U . . .
H45C H 0.057097 0.640803 0.330813 0.054 Uiso 1 1 calc R U . . .
C46 C 0.21165(11) 0.66580(11) 0.37912(12) 0.0390(5) Uani 1 1 d . . . . .
H46A H 0.248177 0.637277 0.392068 0.058 Uiso 1 1 calc R U . . .
H46B H 0.207183 0.695204 0.415491 0.058 Uiso 1 1 calc R U . . .
H46C H 0.217609 0.691720 0.340777 0.058 Uiso 1 1 calc R U . . .
C47 C 0.09926(8) 0.51029(9) 0.12856(8) 0.0207(3) Uani 1 1 d . . . . .
C48 C 0.10484(8) 0.46033(10) 0.08316(9) 0.0241(4) Uani 1 1 d . . . . .
C49 C 0.12802(9) 0.47754(11) 0.02621(9) 0.0288(4) Uani 1 1 d . . . . .
H49 H 0.133569 0.444512 -0.004633 0.035 Uiso 1 1 calc R U . . .
C50 C 0.14296(9) 0.54144(12) 0.01397(9) 0.0322(4) Uani 1 1 d . . . . .
H50 H 0.158508 0.551979 -0.025079 0.039 Uiso 1 1 calc R U . . .
C51 C 0.13542(9) 0.59032(11) 0.05832(9) 0.0299(4) Uani 1 1 d . . . . .
H51 H 0.144969 0.634341 0.048917 0.036 Uiso 1 1 calc R U . . .
C52 C 0.11385(9) 0.57568(10) 0.11695(9) 0.0252(4) Uani 1 1 d . . . . .
C53 C 0.08514(9) 0.39009(10) 0.09270(9) 0.0264(4) Uani 1 1 d . . . . .
H53 H 0.065174 0.388376 0.132933 0.032 Uiso 1 1 calc R U . . .
C54 C 0.03647(11) 0.36628(12) 0.03428(11) 0.0369(5) Uani 1 1 d . . . . .
H54A H 0.056432 0.362970 -0.004796 0.055 Uiso 1 1 calc R U . . .
H54B H 0.001502 0.397478 0.026038 0.055 Uiso 1 1 calc R U . . .
H54C H 0.020505 0.323228 0.044407 0.055 Uiso 1 1 calc R U . . .
C55 C 0.14202(11) 0.34431(12) 0.10302(12) 0.0403(5) Uani 1 1 d . . . . .
H55A H 0.128177 0.299642 0.110369 0.060 Uiso 1 1 calc R U . . .
H55B H 0.172077 0.358804 0.141273 0.060 Uiso 1 1 calc R U . . .
H55C H 0.162294 0.345128 0.064036 0.060 Uiso 1 1 calc R U . . .
C56 C 0.10570(9) 0.63081(10) 0.16454(10) 0.0284(4) Uani 1 1 d . . . . .
H56 H 0.095473 0.610492 0.205453 0.034 Uiso 1 1 calc R U . . .
C57 C 0.05107(12) 0.67581(13) 0.13644(14) 0.0497(6) Uani 1 1 d . . . . .
H57A H 0.060144 0.696811 0.096474 0.075 Uiso 1 1 calc R U . . .
H57B H 0.045730 0.709426 0.168847 0.075 Uiso 1 1 calc R U . . .
H57C H 0.012342 0.650026 0.125998 0.075 Uiso 1 1 calc R U . . .
C58 C 0.16564(11) 0.67077(11) 0.18332(12) 0.0386(5) Uani 1 1 d . . . . .
H58A H 0.176473 0.691692 0.144079 0.058 Uiso 1 1 calc R U . . .
H58B H 0.200066 0.641888 0.202806 0.058 Uiso 1 1 calc R U . . .
H58C H 0.158952 0.704440 0.215182 0.058 Uiso 1 1 calc R U . . .
C59 C 0.27851(8) 0.38314(9) 0.36593(9) 0.0217(3) Uani 1 1 d . . . . .
C60 C 0.27432(9) 0.36246(10) 0.47139(9) 0.0273(4) Uani 1 1 d . . . . .
C61 C 0.26659(9) 0.30522(10) 0.43823(10) 0.0301(4) Uani 1 1 d . . . . .
C62 C 0.28925(9) 0.47949(10) 0.44248(9) 0.0273(4) Uani 1 1 d . . . . .
H62A H 0.296595 0.503927 0.403714 0.041 Uiso 1 1 calc R U . . .
H62B H 0.325468 0.484810 0.477713 0.041 Uiso 1 1 calc R U . . .
H62C H 0.251320 0.496230 0.457108 0.041 Uiso 1 1 calc R U . . .
C63 C 0.26112(10) 0.26930(10) 0.32171(11) 0.0327(4) Uani 1 1 d . . . . .
H63A H 0.273033 0.287764 0.281825 0.049 Uiso 1 1 calc R U . . .
H63B H 0.216973 0.255468 0.312605 0.049 Uiso 1 1 calc R U . . .
H63C H 0.287868 0.231454 0.336010 0.049 Uiso 1 1 calc R U . . .
C64 C 0.27502(11) 0.37799(13) 0.54224(10) 0.0405(5) Uani 1 1 d . . . . .
H64A H 0.246958 0.415075 0.545809 0.061 Uiso 1 1 calc R U . . .
H64B H 0.317930 0.389305 0.563083 0.061 Uiso 1 1 calc R U . . .
H64C H 0.260617 0.339769 0.564211 0.061 Uiso 1 1 calc R U . . .
C65 C 0.25362(13) 0.23826(12) 0.46138(13) 0.0468(6) Uani 1 1 d . . . . .
H65A H 0.213631 0.222352 0.436730 0.070 Uiso 1 1 calc R U . . .
H65B H 0.251075 0.239760 0.508210 0.070 Uiso 1 1 calc R U . . .
H65C H 0.287650 0.208657 0.454392 0.070 Uiso 1 1 calc R U . . .
F12_1 F 0.69199(5) 0.33147(5) 0.17452(5) 0.0249(2) Uani 1 1 d . . . . .
F13_1 F 0.58562(6) 0.31972(6) 0.08860(6) 0.0350(3) Uani 1 1 d . . . . .
F14_1 F 0.52332(6) 0.42794(7) 0.03515(6) 0.0428(3) Uani 1 1 d . . . . .
F15_1 F 0.57208(6) 0.54911(7) 0.06935(6) 0.0394(3) Uani 1 1 d . . . . .
F16_1 F 0.67763(5) 0.56224(5) 0.15273(5) 0.0275(2) Uani 1 1 d . . . . .
F22_1 F 0.77439(5) 0.38094(5) 0.09386(5) 0.0249(2) Uani 1 1 d . . . . .
F23_1 F 0.87698(5) 0.31789(6) 0.07515(5) 0.0302(2) Uani 1 1 d . . . . .
F24_1 F 0.97645(5) 0.30313(6) 0.17450(6) 0.0321(3) Uani 1 1 d . . . . .
F25_1 F 0.96804(5) 0.35108(6) 0.29650(6) 0.0317(3) Uani 1 1 d . . . . .
F26_1 F 0.86765(5) 0.41877(5) 0.31562(5) 0.0251(2) Uani 1 1 d . . . . .
F32_1 F 0.79734(5) 0.53960(5) 0.34453(5) 0.0282(2) Uani 1 1 d . . . . .
F33_1 F 0.85897(6) 0.65004(6) 0.34439(7) 0.0408(3) Uani 1 1 d . . . . .
F34_1 F 0.89344(7) 0.69697(6) 0.23139(8) 0.0479(4) Uani 1 1 d . . . . .
F35_1 F 0.85871(6) 0.63008(6) 0.11689(7) 0.0407(3) Uani 1 1 d . . . . .
F36_1 F 0.79374(5) 0.51941(5) 0.11504(5) 0.0276(2) Uani 1 1 d . . . . .
F42_1 F 0.67428(5) 0.52555(5) 0.29061(5) 0.0262(2) Uani 1 1 d . . . . .
F43_1 F 0.62396(6) 0.49327(6) 0.39525(6) 0.0358(3) Uani 1 1 d . . . . .
F44_1 F 0.64920(7) 0.37400(7) 0.45384(6) 0.0472(3) Uani 1 1 d . . . . .
F45_1 F 0.72584(7) 0.28886(6) 0.40395(6) 0.0382(3) Uani 1 1 d . . . . .
F46_1 F 0.77612(5) 0.31948(5) 0.30037(5) 0.0246(2) Uani 1 1 d . . . . .
C11_1 C 0.69255(8) 0.44693(9) 0.16710(8) 0.0198(3) Uani 1 1 d . . . . .
C12_1 C 0.66452(8) 0.38712(9) 0.14849(8) 0.0215(3) Uani 1 1 d . . . . .
C13_1 C 0.60905(9) 0.37953(10) 0.10451(9) 0.0262(4) Uani 1 1 d . . . . .
C14_1 C 0.57756(9) 0.43420(11) 0.07733(9) 0.0300(4) Uani 1 1 d . . . . .
C15_1 C 0.60234(9) 0.49488(10) 0.09470(9) 0.0277(4) Uani 1 1 d . . . . .
C16_1 C 0.65830(8) 0.50012(9) 0.13842(9) 0.0230(4) Uani 1 1 d . . . . .
C21_1 C 0.81447(8) 0.40281(8) 0.20661(8) 0.0185(3) Uani 1 1 d . . . . .
C22_1 C 0.82092(8) 0.37566(9) 0.14633(9) 0.0205(3) Uani 1 1 d . . . . .
C23_1 C 0.87410(9) 0.34253(9) 0.13507(9) 0.0233(4) Uani 1 1 d . . . . .
C24_1 C 0.92453(8) 0.33454(9) 0.18507(10) 0.0245(4) Uani 1 1 d . . . . .
C25_1 C 0.92049(8) 0.35938(9) 0.24622(9) 0.0237(4) Uani 1 1 d . . . . .
C26_1 C 0.86703(8) 0.39323(8) 0.25485(9) 0.0207(3) Uani 1 1 d . . . . .
C31_1 C 0.79051(8) 0.52263(8) 0.22925(9) 0.0203(3) Uani 1 1 d . . . . .
C32_1 C 0.80950(8) 0.55946(9) 0.28561(9) 0.0236(4) Uani 1 1 d . . . . .
C33_1 C 0.84264(9) 0.61783(9) 0.28702(11) 0.0299(4) Uani 1 1 d . . . . .
C34_1 C 0.85980(9) 0.64173(9) 0.23054(12) 0.0327(4) Uani 1 1 d . . . . .
C35_1 C 0.84254(9) 0.60747(10) 0.17314(11) 0.0295(4) Uani 1 1 d . . . . .
C36_1 C 0.80904(8) 0.55007(9) 0.17357(9) 0.0238(4) Uani 1 1 d . . . . .
C41_1 C 0.73013(8) 0.42595(8) 0.29048(8) 0.0190(3) Uani 1 1 d . . . . .
C42_1 C 0.68956(8) 0.46615(9) 0.31795(8) 0.0216(3) Uani 1 1 d . . . . .
C43_1 C 0.66225(9) 0.45058(10) 0.37178(9) 0.0274(4) Uani 1 1 d . . . . .
C44_1 C 0.67457(10) 0.39057(11) 0.40132(9) 0.0308(4) Uani 1 1 d . . . . .
C45_1 C 0.71329(9) 0.34780(10) 0.37585(9) 0.0270(4) Uani 1 1 d . . . . .
C46_1 C 0.73979(8) 0.36569(9) 0.32170(8) 0.0213(3) Uani 1 1 d . . . . .
B1_1 B 0.75668(9) 0.44944(9) 0.22351(9) 0.0181(4) Uani 1 1 d . . . . .

loop_
_atom_site_aniso_label
_atom_site_aniso_U_11
_atom_site_aniso_U_22
_atom_site_aniso_U_33
_atom_site_aniso_U_23
_atom_site_aniso_U_13
_atom_site_aniso_U_12
Br1 0.02224(13) 0.02259(10) 0.01625(12) -0.00073(8) -0.00008(9) 0.00309(10)
Br2 0.02256(12) 0.01996(11) 0.02964(11) 0.00047(8) 0.00188(8) 0.00113(8)
Ga1 0.01262(15) 0.01377(13) 0.01572(19) -0.00104(18) 0.00274(15) -0.00004(10)
Ga2 0.01250(14) 0.01768(18) 0.01556(15) 0.00012(13) 0.00070(10) 0.00096(12)
P1 0.0134(2) 0.0176(2) 0.0182(2) 0.00030(16) 0.00297(15) -0.00033(16)
P2 0.0141(2) 0.0196(2) 0.0262(2) 0.00480(18) 0.00248(17) 0.00010(16)
Ga1' 0.030(4) 0.027(3) 0.039(5) -0.015(5) 0.014(4) -0.008(3)
Br1' 0.049(4) 0.035(2) 0.035(3) 0.000(2) 0.018(3) -0.002(2)
P1' 0.030(5) 0.058(7) 0.035(5) 0.009(5) 0.006(4) -0.007(4)
Ga2' 0.037(3) 0.041(4) 0.036(4) -0.004(2) 0.003(2) 0.005(2)
Br2' 0.081(4) 0.109(5) 0.132(5) 0.011(4) 0.047(4) -0.028(4)
P2' 0.045(5) 0.037(5) 0.028(5) 0.013(4) 0.000(4) 0.003(4)
N1 0.0161(6) 0.0152(6) 0.0222(7) -0.0020(5) 0.0034(5) 0.0003(5)
N2 0.0150(6) 0.0157(6) 0.0211(7) -0.0004(5) 0.0023(5) 0.0006(5)
N3 0.0163(7) 0.0224(7) 0.0174(7) -0.0019(5) 0.0006(5) 0.0015(5)
N4 0.0154(6) 0.0228(7) 0.0175(7) 0.0005(5) 0.0023(5) -0.0008(5)
N5 0.0191(7) 0.0266(8) 0.0222(7) 0.0048(6) 0.0024(6) -0.0008(6)
N6 0.0187(7) 0.0257(8) 0.0312(8) 0.0031(6) 0.0038(6) -0.0011(6)
C1 0.0154(7) 0.0209(8) 0.0176(8) -0.0016(6) 0.0018(6) 0.0024(6)
C2 0.0132(7) 0.0229(8) 0.0237(8) 0.0002(7) 0.0039(6) 0.0006(6)
C3 0.0166(8) 0.0201(8) 0.0193(8) -0.0007(6) 0.0026(6) -0.0015(6)
C4 0.0209(8) 0.0219(9) 0.0366(10) -0.0017(7) 0.0102(8) 0.0039(7)
C5 0.0198(8) 0.0205(8) 0.0341(10) 0.0025(7) 0.0097(7) -0.0008(7)
C6 0.0174(8) 0.0166(8) 0.0286(9) -0.0063(7) 0.0072(7) 0.0003(6)
C7 0.0208(8) 0.0175(8) 0.0335(10) -0.0030(7) 0.0105(7) 0.0021(7)
C8 0.0292(10) 0.0179(9) 0.0461(12) -0.0028(8) 0.0158(9) 0.0002(7)
C9 0.0291(10) 0.0197(9) 0.0589(14) -0.0157(9) 0.0137(10) -0.0055(8)
C10 0.0264(10) 0.0293(10) 0.0442(12) -0.0174(9) 0.0028(9) -0.0035(8)
C11 0.0214(8) 0.0223(9) 0.0319(10) -0.0101(7) 0.0031(7) 0.0021(7)
C12 0.0281(9) 0.0219(9) 0.0293(9) 0.0031(7) 0.0076(8) 0.0032(7)
C13 0.0375(11) 0.0316(11) 0.0437(12) 0.0066(9) 0.0048(10) 0.0116(9)
C14 0.0450(12) 0.0316(11) 0.0324(11) 0.0041(9) 0.0141(9) 0.0005(9)
C15 0.0284(10) 0.0296(10) 0.0280(10) -0.0091(8) -0.0041(8) 0.0051(8)
C16 0.0413(12) 0.0434(13) 0.0380(12) 0.0007(10) 0.0087(10) 0.0114(10)
C17 0.0323(11) 0.0543(14) 0.0370(12) -0.0144(10) -0.0050(9) 0.0128(10)
C18 0.0151(7) 0.0158(8) 0.0261(8) 0.0036(6) 0.0047(6) 0.0004(6)
C19 0.0187(8) 0.0176(8) 0.0290(9) 0.0001(7) 0.0079(7) -0.0015(6)
C20 0.0254(9) 0.0175(8) 0.0386(10) 0.0001(7) 0.0102(8) 0.0015(7)
C21 0.0267(9) 0.0202(9) 0.0441(12) 0.0057(8) 0.0076(8) 0.0044(7)
C22 0.0226(9) 0.0267(10) 0.0356(10) 0.0086(8) 0.0019(8) 0.0025(7)
C23 0.0175(8) 0.0223(8) 0.0279(9) 0.0042(7) 0.0034(7) 0.0000(7)
C24 0.0244(9) 0.0198(8) 0.0260(9) -0.0037(7) 0.0069(7) -0.0008(7)
C25 0.0303(10) 0.0285(10) 0.0360(11) -0.0075(8) 0.0047(8) -0.0069(8)
C26 0.0364(11) 0.0286(10) 0.0299(10) -0.0024(8) 0.0126(8) 0.0007(8)
C27 0.0264(9) 0.0274(9) 0.0252(9) 0.0022(7) -0.0025(7) 0.0025(7)
C28 0.0345(11) 0.0521(14) 0.0318(11) -0.0084(10) 0.0048(9) 0.0016(10)
C29 0.0306(11) 0.0469(13) 0.0325(11) 0.0004(9) -0.0063(9) 0.0015(9)
C30 0.0174(8) 0.0201(8) 0.0217(8) 0.0001(6) 0.0028(6) 0.0022(6)
C31 0.0137(7) 0.0225(8) 0.0222(8) 0.0007(7) 0.0013(6) 0.0000(6)
C32 0.0156(8) 0.0186(8) 0.0210(8) -0.0004(6) 0.0001(6) 0.0001(6)
C33 0.0191(8) 0.0418(11) 0.0221(9) -0.0047(8) 0.0017(7) 0.0075(8)
C34 0.0179(8) 0.0362(10) 0.0210(8) 0.0006(7) 0.0010(7) 0.0018(7)
C35 0.0152(7) 0.0267(9) 0.0184(8) -0.0039(7) -0.0001(6) 0.0045(7)
C36 0.0177(8) 0.0286(9) 0.0206(8) -0.0019(7) 0.0014(6) 0.0032(7)
C37 0.0235(9) 0.0357(10) 0.0194(8) -0.0003(7) 0.0007(7) 0.0034(8)
C38 0.0267(9) 0.0380(11) 0.0210(9) -0.0070(8) -0.0015(7) 0.0051(8)
C39 0.0266(9) 0.0281(9) 0.0276(9) -0.0078(8) -0.0017(7) 0.0026(8)
C40 0.0208(8) 0.0236(9) 0.0243(9) -0.0039(7) -0.0003(7) 0.0054(7)
C41 0.0219(9) 0.0315(10) 0.0212(8) -0.0009(7) 0.0029(7) -0.0011(7)
C42 0.0326(11) 0.0488(13) 0.0343(11) -0.0052(10) 0.0128(9) -0.0089(10)
C43 0.0328(11) 0.0307(10) 0.0360(11) 0.0038(8) -0.0009(9) -0.0002(8)
C44 0.0292(10) 0.0225(9) 0.0270(9) -0.0043(7) 0.0000(7) 0.0013(7)
C45 0.0394(12) 0.0251(10) 0.0414(12) 0.0010(9) 0.0008(9) 0.0076(9)
C46 0.0387(12) 0.0353(11) 0.0400(12) 0.0000(9) -0.0017(9) -0.0089(9)
C47 0.0137(7) 0.0303(9) 0.0172(8) 0.0022(7) 0.0001(6) -0.0015(7)
C48 0.0150(8) 0.0348(10) 0.0212(8) -0.0019(7) -0.0005(6) -0.0009(7)
C49 0.0194(9) 0.0463(12) 0.0203(9) -0.0036(8) 0.0022(7) -0.0002(8)
C50 0.0233(9) 0.0535(13) 0.0196(9) 0.0054(8) 0.0027(7) -0.0065(9)
C51 0.0248(9) 0.0388(11) 0.0250(9) 0.0074(8) 0.0012(7) -0.0074(8)
C52 0.0194(8) 0.0321(10) 0.0228(9) 0.0022(7) -0.0003(7) -0.0031(7)
C53 0.0241(9) 0.0317(10) 0.0233(9) -0.0053(7) 0.0036(7) -0.0001(8)
C54 0.0368(11) 0.0421(12) 0.0311(11) -0.0113(9) 0.0035(9) -0.0102(9)
C55 0.0388(12) 0.0408(12) 0.0421(12) -0.0030(10) 0.0095(10) 0.0095(10)
C56 0.0285(10) 0.0291(10) 0.0268(9) 0.0026(8) 0.0024(8) -0.0065(8)
C57 0.0448(14) 0.0446(14) 0.0544(15) -0.0121(12) -0.0066(11) 0.0093(11)
C58 0.0371(12) 0.0359(11) 0.0416(12) -0.0007(9) 0.0037(9) -0.0134(9)
C59 0.0162(8) 0.0233(9) 0.0254(9) 0.0017(7) 0.0024(7) -0.0011(7)
C60 0.0223(9) 0.0343(10) 0.0253(9) 0.0118(8) 0.0043(7) 0.0031(8)
C61 0.0230(9) 0.0322(10) 0.0348(10) 0.0129(8) 0.0045(8) 0.0043(8)
C62 0.0270(9) 0.0288(10) 0.0260(9) -0.0021(7) 0.0041(7) 0.0018(8)
C63 0.0294(10) 0.0238(9) 0.0449(12) -0.0034(8) 0.0066(9) -0.0023(8)
C64 0.0413(12) 0.0547(14) 0.0262(10) 0.0106(10) 0.0076(9) 0.0023(11)
C65 0.0477(14) 0.0380(13) 0.0544(15) 0.0208(11) 0.0080(12) -0.0016(11)
F12_1 0.0241(5) 0.0233(5) 0.0259(5) 0.0019(4) 0.0004(4) -0.0026(4)
F13_1 0.0305(6) 0.0394(7) 0.0322(6) -0.0030(5) -0.0032(5) -0.0134(5)
F14_1 0.0252(6) 0.0628(9) 0.0337(7) 0.0036(6) -0.0144(5) -0.0036(6)
F15_1 0.0318(6) 0.0449(7) 0.0367(7) 0.0095(6) -0.0081(5) 0.0145(5)
F16_1 0.0270(6) 0.0238(5) 0.0299(6) 0.0013(4) -0.0005(4) 0.0067(4)
F22_1 0.0238(5) 0.0318(6) 0.0188(5) -0.0004(4) 0.0028(4) 0.0021(4)
F23_1 0.0337(6) 0.0323(6) 0.0274(6) -0.0036(5) 0.0130(5) 0.0042(5)
F24_1 0.0197(5) 0.0287(6) 0.0495(7) -0.0050(5) 0.0105(5) 0.0048(4)
F25_1 0.0194(5) 0.0328(6) 0.0393(6) -0.0012(5) -0.0057(5) 0.0044(4)
F26_1 0.0217(5) 0.0292(5) 0.0223(5) -0.0038(4) -0.0024(4) 0.0026(4)
F32_1 0.0314(6) 0.0288(6) 0.0223(5) -0.0039(4) -0.0014(4) 0.0000(5)
F33_1 0.0405(7) 0.0280(6) 0.0491(8) -0.0145(5) -0.0057(6) -0.0032(5)
F34_1 0.0441(8) 0.0200(6) 0.0791(10) 0.0020(6) 0.0089(7) -0.0096(5)
F35_1 0.0429(7) 0.0302(6) 0.0533(8) 0.0162(6) 0.0203(6) 0.0010(5)
F36_1 0.0305(6) 0.0294(6) 0.0241(5) 0.0038(4) 0.0082(4) 0.0014(4)
F42_1 0.0247(5) 0.0249(5) 0.0285(5) 0.0007(4) 0.0032(4) 0.0083(4)
F43_1 0.0338(6) 0.0449(7) 0.0316(6) -0.0099(5) 0.0137(5) 0.0062(5)
F44_1 0.0622(9) 0.0560(9) 0.0306(7) 0.0055(6) 0.0285(6) -0.0011(7)
F45_1 0.0545(8) 0.0304(6) 0.0312(6) 0.0121(5) 0.0116(6) 0.0005(6)
F46_1 0.0278(5) 0.0191(5) 0.0271(5) 0.0024(4) 0.0054(4) 0.0033(4)
C11_1 0.0179(8) 0.0256(9) 0.0161(7) 0.0007(6) 0.0035(6) 0.0012(7)
C12_1 0.0189(8) 0.0268(9) 0.0189(8) 0.0025(7) 0.0032(6) 0.0004(7)
C13_1 0.0219(9) 0.0344(10) 0.0220(9) 0.0001(7) 0.0025(7) -0.0059(7)
C14_1 0.0204(9) 0.0462(12) 0.0208(9) 0.0022(8) -0.0044(7) -0.0009(8)
C15_1 0.0223(9) 0.0369(11) 0.0225(9) 0.0050(8) -0.0003(7) 0.0085(8)
C16_1 0.0220(8) 0.0274(9) 0.0196(8) 0.0004(7) 0.0037(7) 0.0029(7)
C21_1 0.0170(8) 0.0177(8) 0.0206(8) 0.0019(6) 0.0028(6) -0.0002(6)
C22_1 0.0193(8) 0.0207(8) 0.0216(8) 0.0017(7) 0.0038(6) -0.0012(6)
C23_1 0.0262(9) 0.0208(8) 0.0247(9) -0.0018(7) 0.0092(7) -0.0012(7)
C24_1 0.0180(8) 0.0182(8) 0.0386(10) -0.0007(7) 0.0089(7) 0.0015(7)
C25_1 0.0179(8) 0.0201(8) 0.0311(9) 0.0013(7) -0.0016(7) -0.0007(7)
C26_1 0.0203(8) 0.0180(8) 0.0234(8) -0.0009(6) 0.0024(7) -0.0006(6)
C31_1 0.0163(8) 0.0182(8) 0.0257(9) 0.0019(7) 0.0013(6) 0.0030(6)
C32_1 0.0209(8) 0.0209(8) 0.0279(9) 0.0010(7) 0.0012(7) 0.0031(7)
C33_1 0.0254(9) 0.0221(9) 0.0394(11) -0.0055(8) -0.0028(8) 0.0024(7)
C34_1 0.0245(9) 0.0169(9) 0.0557(13) 0.0039(8) 0.0037(9) -0.0011(7)
C35_1 0.0260(9) 0.0227(9) 0.0413(11) 0.0102(8) 0.0103(8) 0.0043(7)
C36_1 0.0206(8) 0.0214(9) 0.0293(9) 0.0026(7) 0.0041(7) 0.0045(7)
C41_1 0.0170(8) 0.0217(8) 0.0174(8) -0.0013(6) 0.0004(6) -0.0008(6)
C42_1 0.0201(8) 0.0245(9) 0.0192(8) 0.0000(7) 0.0001(6) 0.0026(7)
C43_1 0.0234(9) 0.0360(10) 0.0231(9) -0.0078(8) 0.0055(7) 0.0015(8)
C44_1 0.0332(10) 0.0407(11) 0.0203(9) 0.0023(8) 0.0096(8) -0.0036(9)
C45_1 0.0317(10) 0.0270(9) 0.0219(9) 0.0034(7) 0.0033(7) -0.0028(8)
C46_1 0.0211(8) 0.0226(9) 0.0198(8) -0.0005(7) 0.0020(6) -0.0002(7)
B1_1 0.0178(8) 0.0194(9) 0.0171(8) 0.0014(7) 0.0027(7) 0.0021(7)

loop_
_atom_type_symbol
_atom_type_description
_atom_type_scat_dispersion_real
_atom_type_scat_dispersion_imag
_atom_type_scat_source
C C 0.0181 0.0091 'International Tables Vol C Tables 4.2.6.8 and 6.1.1.4'
H H 0.0000 0.0000 'International Tables Vol C Tables 4.2.6.8 and 6.1.1.4'
B B 0.0090 0.0039 'International Tables Vol C Tables 4.2.6.8 and 6.1.1.4'
Br Br -0.6763 1.2805 'International Tables Vol C Tables 4.2.6.8 and 6.1.1.4'
F F 0.0727 0.0534 'International Tables Vol C Tables 4.2.6.8 and 6.1.1.4'
Ga Ga -1.2846 0.7763 'International Tables Vol C Tables 4.2.6.8 and 6.1.1.4'
N N 0.0311 0.0180 'International Tables Vol C Tables 4.2.6.8 and 6.1.1.4'
P P 0.2955 0.4335 'International Tables Vol C Tables 4.2.6.8 and 6.1.1.4'

loop_
_geom_angle_atom_site_label_1
_geom_angle_atom_site_label_2
_geom_angle_atom_site_label_3
_geom_angle
_geom_angle_site_symmetry_1
_geom_angle_site_symmetry_3
_geom_angle_publ_flag
N2 Ga1 N1 97.57(6) . . ?
N2 Ga1 Br1 108.74(5) . . ?
N1 Ga1 Br1 104.00(5) . . ?
N2 Ga1 P1 119.49(5) . . ?
N1 Ga1 P1 111.16(5) . . ?
Br1 Ga1 P1 113.71(3) . . ?
N4 Ga2 N3 96.91(6) . . ?
N4 Ga2 Br2 105.42(5) . . ?
N3 Ga2 Br2 104.47(5) . . ?
N4 Ga2 P2 111.79(5) . . ?
N3 Ga2 P2 120.45(5) . . ?
Br2 Ga2 P2 115.40(2) . . ?
C59 P1 P2 111.85(6) . . ?
C59 P1 Ga1 100.18(6) . . ?
P2 P1 Ga1 113.07(3) . . ?
P1 P2 Ga2 101.59(3) . . ?
N2 Ga1' N1 103.4(6) . . ?
N2 Ga1' Br1' 102.1(5) . . ?
N1 Ga1' Br1' 96.0(5) . . ?
N2 Ga1' P1' 105.1(6) . . ?
N1 Ga1' P1' 125.8(6) . . ?
Br1' Ga1' P1' 121.2(6) . . ?
P2' P1' Ga1' 102.1(6) . . ?
N3 Ga2' N4 92.0(5) . . ?
N3 Ga2' P2' 108.7(6) . . ?
N4 Ga2' P2' 124.0(5) . . ?
N3 Ga2' Br2' 106.2(5) . . ?
N4 Ga2' Br2' 106.5(5) . . ?
P2' Ga2' Br2' 115.8(6) . . ?
P1' P2' C59 93.1(5) . . ?
P1' P2' Ga2' 109.9(6) . . ?
C59 P2' Ga2' 108.3(5) . . ?
C1 N1 C6 120.05(14) . . ?
C1 N1 Ga1' 118.6(4) . . ?
C6 N1 Ga1' 119.3(4) . . ?
C1 N1 Ga1 118.72(11) . . ?
C6 N1 Ga1 121.22(11) . . ?
C3 N2 C18 119.74(14) . . ?
C3 N2 Ga1' 120.5(4) . . ?
C18 N2 Ga1' 119.1(4) . . ?
C3 N2 Ga1 117.95(12) . . ?
C18 N2 Ga1 122.01(11) . . ?
C30 N3 C35 118.90(14) . . ?
C30 N3 Ga2' 119.8(4) . . ?
C35 N3 Ga2' 118.9(4) . . ?
C30 N3 Ga2 119.67(12) . . ?
C35 N3 Ga2 121.23(11) . . ?
C32 N4 C47 118.16(14) . . ?
C32 N4 Ga2 120.00(12) . . ?
C47 N4 Ga2 121.83(11) . . ?
C32 N4 Ga2' 114.4(3) . . ?
C47 N4 Ga2' 127.1(3) . . ?
C59 N5 C60 109.84(16) . . ?
C59 N5 C62 126.65(15) . . ?
C60 N5 C62 123.50(16) . . ?
C59 N6 C61 110.03(17) . . ?
C59 N6 C63 126.49(17) . . ?
C61 N6 C63 123.46(17) . . ?
N1 C1 C2 123.37(15) . . ?
N1 C1 C4 119.34(15) . . ?
C2 C1 C4 117.28(15) . . ?
C1 C2 C3 128.65(15) . . ?
N2 C3 C2 124.35(15) . . ?
N2 C3 C5 119.42(15) . . ?
C2 C3 C5 116.23(15) . . ?
C7 C6 C11 122.02(16) . . ?
C7 C6 N1 120.64(16) . . ?
C11 C6 N1 117.34(16) . . ?
C8 C7 C6 117.44(18) . . ?
C8 C7 C12 119.00(18) . . ?
C6 C7 C12 123.55(16) . . ?
C9 C8 C7 121.3(2) . . ?
C10 C9 C8 119.99(18) . . ?
C9 C10 C11 121.4(2) . . ?
C10 C11 C6 117.70(19) . . ?
C10 C11 C15 119.55(18) . . ?
C6 C11 C15 122.72(16) . . ?
C7 C12 C13 111.53(16) . . ?
C7 C12 C14 111.28(17) . . ?
C13 C12 C14 108.96(17) . . ?
C11 C15 C17 112.04(19) . . ?
C11 C15 C16 111.53(17) . . ?
C17 C15 C16 110.11(17) . . ?
C23 C18 C19 122.01(16) . . ?
C23 C18 N2 118.22(15) . . ?
C19 C18 N2 119.77(15) . . ?
C20 C19 C18 117.80(17) . . ?
C20 C19 C24 118.85(16) . . ?
C18 C19 C24 123.35(16) . . ?
C21 C20 C19 120.94(18) . . ?
C20 C21 C22 120.44(18) . . ?
C21 C22 C23 121.18(19) . . ?
C22 C23 C18 117.60(17) . . ?
C22 C23 C27 120.53(17) . . ?
C18 C23 C27 121.86(16) . . ?
C19 C24 C25 111.32(15) . . ?
C19 C24 C26 111.41(15) . . ?
C25 C24 C26 109.01(16) . . ?
C23 C27 C29 113.02(17) . . ?
C23 C27 C28 112.56(17) . . ?
C29 C27 C28 109.36(17) . . ?
N3 C30 C31 124.07(15) . . ?
N3 C30 C33 120.40(15) . . ?
C31 C30 C33 115.50(15) . . ?
C32 C31 C30 128.59(16) . . ?
N4 C32 C31 123.21(15) . . ?
N4 C32 C34 119.21(15) . . ?
C31 C32 C34 117.57(15) . . ?
C36 C35 C40 121.99(16) . . ?
C36 C35 N3 120.01(16) . . ?
C40 C35 N3 117.97(16) . . ?
C37 C36 C35 117.57(17) . . ?
C37 C36 C41 119.03(17) . . ?
C35 C36 C41 123.38(16) . . ?
C38 C37 C36 121.40(18) . . ?
C37 C38 C39 119.83(18) . . ?
C38 C39 C40 121.52(18) . . ?
C39 C40 C35 117.65(17) . . ?
C39 C40 C44 121.01(17) . . ?
C35 C40 C44 121.31(16) . . ?
C36 C41 C43 111.35(15) . . ?
C36 C41 C42 112.78(16) . . ?
C43 C41 C42 108.36(17) . . ?
C40 C44 C45 110.83(17) . . ?
C40 C44 C46 113.43(17) . . ?
C45 C44 C46 110.21(17) . . ?
C52 C47 C48 122.02(16) . . ?
C52 C47 N4 117.48(16) . . ?
C48 C47 N4 120.49(16) . . ?
C49 C48 C47 117.56(18) . . ?
C49 C48 C53 119.61(17) . . ?
C47 C48 C53 122.81(16) . . ?
C50 C49 C48 121.34(19) . . ?
C49 C50 C51 120.30(18) . . ?
C50 C51 C52 120.82(19) . . ?
C51 C52 C47 117.90(18) . . ?
C51 C52 C56 119.46(18) . . ?
C47 C52 C56 122.63(16) . . ?
C48 C53 C55 111.16(17) . . ?
C48 C53 C54 111.41(17) . . ?
C55 C53 C54 109.92(17) . . ?
C58 C56 C52 112.05(17) . . ?
C58 C56 C57 109.91(19) . . ?
C52 C56 C57 111.34(17) . . ?
N6 C59 N5 106.21(16) . . ?
N6 C59 P1 123.32(14) . . ?
N5 C59 P1 130.36(14) . . ?
N6 C59 P2' 143.0(3) . . ?
N5 C59 P2' 94.5(3) . . ?
C61 C60 N5 106.69(17) . . ?
C61 C60 C64 131.31(19) . . ?
N5 C60 C64 121.99(19) . . ?
C60 C61 N6 107.21(17) . . ?
C60 C61 C65 130.1(2) . . ?
N6 C61 C65 122.6(2) . . ?
C12_1 C11_1 C16_1 113.27(16) . . ?
C12_1 C11_1 B1_1 119.74(15) . . ?
C16_1 C11_1 B1_1 126.73(16) . . ?
F12_1 C12_1 C13_1 116.09(16) . . ?
F12_1 C12_1 C11_1 119.28(15) . . ?
C13_1 C12_1 C11_1 124.63(17) . . ?
F13_1 C13_1 C14_1 119.97(17) . . ?
F13_1 C13_1 C12_1 120.73(18) . . ?
C14_1 C13_1 C12_1 119.30(18) . . ?
F14_1 C14_1 C15_1 120.92(19) . . ?
F14_1 C14_1 C13_1 120.24(19) . . ?
C15_1 C14_1 C13_1 118.84(17) . . ?
F15_1 C15_1 C14_1 119.97(17) . . ?
F15_1 C15_1 C16_1 120.14(18) . . ?
C14_1 C15_1 C16_1 119.88(18) . . ?
F16_1 C16_1 C15_1 114.69(16) . . ?
F16_1 C16_1 C11_1 121.24(16) . . ?
C15_1 C16_1 C11_1 124.06(18) . . ?
C26_1 C21_1 C22_1 113.18(15) . . ?
C26_1 C21_1 B1_1 118.77(15) . . ?
C22_1 C21_1 B1_1 127.72(15) . . ?
F22_1 C22_1 C23_1 115.29(15) . . ?
F22_1 C22_1 C21_1 120.94(15) . . ?
C23_1 C22_1 C21_1 123.77(17) . . ?
F23_1 C23_1 C24_1 119.51(16) . . ?
F23_1 C23_1 C22_1 120.32(17) . . ?
C24_1 C23_1 C22_1 120.17(17) . . ?
F24_1 C24_1 C23_1 120.61(17) . . ?
F24_1 C24_1 C25_1 120.65(17) . . ?
C23_1 C24_1 C25_1 118.74(16) . . ?
F25_1 C25_1 C24_1 120.40(16) . . ?
F25_1 C25_1 C26_1 120.52(17) . . ?
C24_1 C25_1 C26_1 119.08(17) . . ?
F26_1 C26_1 C25_1 115.70(16) . . ?
F26_1 C26_1 C21_1 119.27(15) . . ?
C25_1 C26_1 C21_1 125.02(17) . . ?
C32_1 C31_1 C36_1 112.89(16) . . ?
C32_1 C31_1 B1_1 127.72(16) . . ?
C36_1 C31_1 B1_1 119.05(15) . . ?
F32_1 C32_1 C33_1 114.61(17) . . ?
F32_1 C32_1 C31_1 121.28(16) . . ?
C33_1 C32_1 C31_1 124.10(18) . . ?
F33_1 C33_1 C34_1 120.42(18) . . ?
F33_1 C33_1 C32_1 119.62(19) . . ?
C34_1 C33_1 C32_1 119.95(19) . . ?
F34_1 C34_1 C33_1 120.8(2) . . ?
F34_1 C34_1 C35_1 120.5(2) . . ?
C33_1 C34_1 C35_1 118.76(18) . . ?
F35_1 C35_1 C34_1 119.88(18) . . ?
F35_1 C35_1 C36_1 120.54(19) . . ?
C34_1 C35_1 C36_1 119.58(18) . . ?
F36_1 C36_1 C35_1 115.91(17) . . ?
F36_1 C36_1 C31_1 119.38(16) . . ?
C35_1 C36_1 C31_1 124.71(18) . . ?
C42_1 C41_1 C46_1 112.90(16) . . ?
C42_1 C41_1 B1_1 120.06(15) . . ?
C46_1 C41_1 B1_1 126.83(15) . . ?
F42_1 C42_1 C43_1 115.83(16) . . ?
F42_1 C42_1 C41_1 118.95(15) . . ?
C43_1 C42_1 C41_1 125.22(17) . . ?
F43_1 C43_1 C44_1 120.08(17) . . ?
F43_1 C43_1 C42_1 120.79(18) . . ?
C44_1 C43_1 C42_1 119.12(17) . . ?
F44_1 C44_1 C45_1 120.53(19) . . ?
F44_1 C44_1 C43_1 120.72(18) . . ?
C45_1 C44_1 C43_1 118.75(17) . . ?
F45_1 C45_1 C44_1 119.68(17) . . ?
F45_1 C45_1 C46_1 120.25(17) . . ?
C44_1 C45_1 C46_1 120.07(18) . . ?
F46_1 C46_1 C45_1 114.86(16) . . ?
F46_1 C46_1 C41_1 121.22(15) . . ?
C45_1 C46_1 C41_1 123.92(17) . . ?
C21_1 B1_1 C11_1 113.81(14) . . ?
C21_1 B1_1 C41_1 112.90(14) . . ?
C11_1 B1_1 C41_1 102.44(13) . . ?
C21_1 B1_1 C31_1 101.35(13) . . ?
C11_1 B1_1 C31_1 112.57(14) . . ?
C41_1 B1_1 C31_1 114.26(14) . . ?

loop_
_geom_bond_atom_site_label_1
_geom_bond_atom_site_label_2
_geom_bond_distance
_geom_bond_site_symmetry_2
_geom_bond_publ_flag
Br1 Ga1 2.3498(5) . ?
Br2 Ga2 2.3403(6) . ?
Ga1 N2 1.9308(15) . ?
Ga1 N1 1.9422(15) . ?
Ga1 P1 2.3591(8) . ?
Ga2 N4 1.9336(15) . ?
Ga2 N3 1.9553(15) . ?
Ga2 P2 2.3522(7) . ?
P1 C59 1.8262(19) . ?
P1 P2 2.1336(7) . ?
Ga1' N2 1.797(13) . ?
Ga1' N1 1.915(13) . ?
Ga1' Br1' 2.329(9) . ?
Ga1' P1' 2.388(15) . ?
P1' P2' 2.107(15) . ?
Ga2' N3 1.910(12) . ?
Ga2' N4 2.131(11) . ?
Ga2' P2' 2.336(16) . ?
Ga2' Br2' 2.488(13) . ?
P2' C59 2.256(10) . ?
N1 C1 1.338(2) . ?
N1 C6 1.443(2) . ?
N2 C3 1.337(2) . ?
N2 C18 1.452(2) . ?
N3 C30 1.333(2) . ?
N3 C35 1.447(2) . ?
N4 C32 1.341(2) . ?
N4 C47 1.451(2) . ?
N5 C59 1.355(2) . ?
N5 C60 1.380(2) . ?
N5 C62 1.456(2) . ?
N6 C59 1.341(2) . ?
N6 C61 1.379(3) . ?
N6 C63 1.463(3) . ?
C1 C2 1.391(2) . ?
C1 C4 1.507(2) . ?
C2 C3 1.400(2) . ?
C3 C5 1.505(2) . ?
C6 C7 1.408(3) . ?
C6 C11 1.408(3) . ?
C7 C8 1.395(3) . ?
C7 C12 1.516(3) . ?
C8 C9 1.387(3) . ?
C9 C10 1.379(3) . ?
C10 C11 1.392(3) . ?
C11 C15 1.525(3) . ?
C12 C13 1.537(3) . ?
C12 C14 1.538(3) . ?
C15 C17 1.525(3) . ?
C15 C16 1.532(3) . ?
C18 C23 1.405(2) . ?
C18 C19 1.406(2) . ?
C19 C20 1.396(2) . ?
C19 C24 1.519(3) . ?
C20 C21 1.380(3) . ?
C21 C22 1.380(3) . ?
C22 C23 1.395(3) . ?
C23 C27 1.523(3) . ?
C24 C25 1.534(3) . ?
C24 C26 1.539(2) . ?
C27 C29 1.529(3) . ?
C27 C28 1.531(3) . ?
C30 C31 1.401(2) . ?
C30 C33 1.512(2) . ?
C31 C32 1.394(2) . ?
C32 C34 1.505(2) . ?
C35 C36 1.405(3) . ?
C35 C40 1.411(3) . ?
C36 C37 1.404(2) . ?
C36 C41 1.524(3) . ?
C37 C38 1.383(3) . ?
C38 C39 1.385(3) . ?
C39 C40 1.396(3) . ?
C40 C44 1.522(3) . ?
C41 C43 1.527(3) . ?
C41 C42 1.538(3) . ?
C44 C45 1.528(3) . ?
C44 C46 1.531(3) . ?
C47 C52 1.403(3) . ?
C47 C48 1.406(3) . ?
C48 C49 1.400(3) . ?
C48 C53 1.519(3) . ?
C49 C50 1.378(3) . ?
C50 C51 1.384(3) . ?
C51 C52 1.403(3) . ?
C52 C56 1.525(3) . ?
C53 C55 1.528(3) . ?
C53 C54 1.539(3) . ?
C56 C58 1.522(3) . ?
C56 C57 1.529(3) . ?
C60 C61 1.352(3) . ?
C60 C64 1.497(3) . ?
C61 C65 1.491(3) . ?
F12_1 C12_1 1.351(2) . ?
F13_1 C13_1 1.342(2) . ?
F14_1 C14_1 1.342(2) . ?
F15_1 C15_1 1.346(2) . ?
F16_1 C16_1 1.353(2) . ?
F22_1 C22_1 1.352(2) . ?
F23_1 C23_1 1.349(2) . ?
F24_1 C24_1 1.340(2) . ?
F25_1 C25_1 1.342(2) . ?
F26_1 C26_1 1.359(2) . ?
F32_1 C32_1 1.351(2) . ?
F33_1 C33_1 1.351(2) . ?
F34_1 C34_1 1.340(2) . ?
F35_1 C35_1 1.351(2) . ?
F36_1 C36_1 1.354(2) . ?
F42_1 C42_1 1.356(2) . ?
F43_1 C43_1 1.346(2) . ?
F44_1 C44_1 1.340(2) . ?
F45_1 C45_1 1.345(2) . ?
F46_1 C46_1 1.348(2) . ?
C11_1 C12_1 1.389(3) . ?
C11_1 C16_1 1.389(2) . ?
C11_1 B1_1 1.652(3) . ?
C12_1 C13_1 1.384(3) . ?
C13_1 C14_1 1.377(3) . ?
C14_1 C15_1 1.374(3) . ?
C15_1 C16_1 1.384(3) . ?
C21_1 C26_1 1.391(2) . ?
C21_1 C22_1 1.393(2) . ?
C21_1 B1_1 1.652(2) . ?
C22_1 C23_1 1.385(2) . ?
C23_1 C24_1 1.378(3) . ?
C24_1 C25_1 1.379(3) . ?
C25_1 C26_1 1.381(2) . ?
C31_1 C32_1 1.390(3) . ?
C31_1 C36_1 1.398(2) . ?
C31_1 B1_1 1.659(3) . ?
C32_1 C33_1 1.388(3) . ?
C33_1 C34_1 1.373(3) . ?
C34_1 C35_1 1.374(3) . ?
C35_1 C36_1 1.378(3) . ?
C41_1 C42_1 1.389(2) . ?
C41_1 C46_1 1.390(2) . ?
C41_1 B1_1 1.657(2) . ?
C42_1 C43_1 1.382(3) . ?
C43_1 C44_1 1.376(3) . ?
C44_1 C45_1 1.374(3) . ?
C45_1 C46_1 1.389(2) . ?
